data_4115236
loop_
_publ_author_name
'Rui Tamura'
'Daisuke Fujimoto'
'Zsolt Lepp'
'Kentaro Misaki'
'Hideyuki Miura'
'Hiroki Takahashi'
'Takanori Ushio'
'Tadashi Nakai'
'Ken Hirotsu'

_publ_section_title
;
 Mechanism of Preferential Enrichment, an Unusual Enantiomeric Resolution
 Phenomenon Caused by Polymorphic Transition during Crystallization of
 Mixed Crystals Composed of Two Enantiomers
;
_journal_name_full 'Journal of the American Chemical Society'
_journal_page_first 13139
_journal_page_last 13153
_journal_paper_doi 10.1021/ja020454r
_journal_volume 124
_journal_year 2002
_chemical_formula_moiety 'C23 H34 N2 O7 S '
_chemical_formula_sum 'C23 H34 N2 O7 S'
_chemical_formula_weight 482.59
_space_group_IT_number 2
_symmetry_cell_setting triclinic
_symmetry_Int_Tables_number 2
_symmetry_space_group_name_Hall '-P 1'
_symmetry_space_group_name_H-M 'P -1'
_cell_angle_alpha 99.301(7)
_cell_angle_beta 102.637(10)
_cell_angle_gamma 89.263(9)
_cell_formula_units_Z 2
_cell_length_a 9.4967(13)
_cell_length_b 14.947(3)
_cell_length_c 9.0688(13)
_cell_measurement_temperature 296.1
_cell_volume 1239.3(4)
_computing_cell_refinement Unknown
_computing_data_collection Unknown
_computing_data_reduction CrystalStructure
_computing_publication_material 'CrystalStructure Ver. 2.00'
_computing_structure_refinement CRYSTALS
_computing_structure_solution SIR92
_diffrn_measured_fraction_theta_full 0.8894
_diffrn_measured_fraction_theta_max 0.8894
_diffrn_measurement_device_type CCD
_diffrn_measurement_method \w
_diffrn_radiation_type 'Mo K\a'
_diffrn_radiation_wavelength 0.7107
_diffrn_reflns_limit_h_max 12
_diffrn_reflns_limit_h_min -12
_diffrn_reflns_limit_k_max 19
_diffrn_reflns_limit_k_min -20
_diffrn_reflns_limit_l_max 12
_diffrn_reflns_limit_l_min 0
_diffrn_reflns_number 5718
_diffrn_reflns_theta_full 28.75
_diffrn_reflns_theta_max 28.75
_exptl_absorpt_coefficient_mu 0.175
_exptl_absorpt_correction_type none
_exptl_crystal_colour colorless
_exptl_crystal_density_diffrn 1.293
_exptl_crystal_description prism
_exptl_crystal_size_max 0.25
_exptl_crystal_size_mid 0.20
_exptl_crystal_size_min 0.15
_refine_diff_density_max 0.61
_refine_diff_density_min -0.56
_refine_ls_extinction_method none
_refine_ls_goodness_of_fit_ref 1.462
_refine_ls_hydrogen_treatment refU
_refine_ls_number_parameters 331
_refine_ls_number_reflns 1834
_refine_ls_R_factor_gt 0.0910
_refine_ls_shift/su_max 0.1930
_refine_ls_structure_factor_coef F
_refine_ls_weighting_details 'w = 1/[0.010Fo^2^ + 1.000\s^2^(Fo)]'
_refine_ls_weighting_scheme calc
_refine_ls_wR_factor_ref 0.1570
_reflns_number_gt 1834
_reflns_number_total 5717
_reflns_threshold_expression F^2^>2.0\s(F^2^)
_cod_data_source_file ja020454r_2.cif
_cod_data_source_block '_Template_texray.inf'
_cod_original_cell_volume 1239.3(3)
_cod_original_sg_symbol_H-M 'P -1 '
_cod_original_formula_sum 'C23 H34 N2 O7 S '
_cod_database_code 4115236

loop_
_symmetry_equiv_pos_as_xyz
x,y,z
-x,-y,-z

loop_
_atom_site_label
_atom_site_type_symbol
_atom_site_fract_x
_atom_site_fract_y
_atom_site_fract_z
_atom_site_U_iso_or_equiv
_atom_site_adp_type
_atom_site_occupancy
_atom_site_symmetry_multiplicity
_atom_site_calc_flag
S1 S -0.0166(3) 0.3153(2) 0.7233(3) 0.0514(10) Uani 1.00 1 d
O1 O 0.6730(8) 0.1359(6) 0.9058(9) 0.060(3) Uani 1.00 1 d
O2 O 0.2871(8) 0.1422(6) 0.8358(9) 0.058(3) Uani 1.00 1 d
O3 O 0.4075(9) 0.2001(6) 0.6011(8) 0.053(3) Uani 1.00 1 d
O4 O 0.4209(8) 0.5159(6) 0.1740(8) 0.052(3) Uani 1.00 1 d
O5 O 0.036(1) 0.3706(8) 0.6329(11) 0.113(5) Uani 1.00 1 d
O6 O -0.1313(12) 0.3546(9) 0.790(2) 0.128(5) Uani 1.00 1 d
O7 O 0.0969(9) 0.2864(6) 0.8378(10) 0.073(3) Uani 1.00 1 d
N1 N 0.2744(10) 0.3889(7) 0.1070(10) 0.048(3) Uani 1.00 1 d
N2 N 0.2066(9) 0.6187(6) -0.2274(10) 0.042(3) Uani 1.00 1 d
C1 C 0.925(2) 0.1118(12) 0.966(2) 0.091(6) Uani 1.00 1 d
C2 C 0.780(2) 0.0685(11) 0.892(2) 0.084(6) Uani 1.00 1 d
C3 C 0.5293(13) 0.1017(9) 0.8463(12) 0.050(4) Uani 1.00 1 d
C4 C 0.4292(12) 0.1807(8) 0.8599(12) 0.046(4) Uani 1.00 1 d
C5 C 0.4390(12) 0.2473(8) 0.7555(11) 0.042(3) Uani 1.00 1 d
C6 C 0.3838(10) 0.2529(9) 0.4856(11) 0.043(4) Uani 1.00 1 d
C7 C 0.4122(12) 0.3441(9) 0.5040(12) 0.045(4) Uani 1.00 1 d
C8 C 0.3807(11) 0.3910(8) 0.3834(12) 0.040(4) Uani 1.00 1 d
C9 C 0.3169(11) 0.3449(9) 0.2375(12) 0.042(4) Uani 1.00 1 d
C10 C 0.2902(12) 0.2529(9) 0.2179(12) 0.047(4) Uani 1.00 1 d
C11 C 0.3221(13) 0.2067(9) 0.3411(13) 0.050(4) Uani 1.00 1 d
C12 C 0.3207(12) 0.4700(9) 0.0870(12) 0.045(4) Uani 1.00 1 d
C13 C 0.239(1) 0.4988(9) -0.0587(13) 0.058(4) Uani 1.00 1 d
C14 C 0.2844(10) 0.5907(8) -0.0774(12) 0.041(4) Uani 1.00 1 d
C15 C 0.269(2) 0.7096(9) -0.232(2) 0.062(5) Uani 1.00 1 d
C16 C 0.2323(13) 0.5531(8) -0.3637(12) 0.047(4) Uani 1.00 1 d
C17 C 0.0494(12) 0.6268(12) -0.234(2) 0.067(5) Uani 1.00 1 d
C18 C -0.0859(11) 0.2164(8) 0.5958(12) 0.042(3) Uani 1.00 1 d
C19 C 0.0011(13) 0.1678(9) 0.512(1) 0.057(4) Uani 1.00 1 d
C20 C -0.052(2) 0.0927(11) 0.408(2) 0.074(5) Uani 1.00 1 d
C21 C -0.196(2) 0.0648(11) 0.385(2) 0.082(6) Uani 1.00 1 d
C22 C -0.280(2) 0.1122(12) 0.471(2) 0.081(6) Uani 1.00 1 d
C23 C -0.2279(13) 0.1886(10) 0.577(1) 0.061(4) Uani 1.00 1 d
H1 H 0.9983 0.0775 0.9445 0.04(3) Uiso 1.00 1 c
H2 H 0.9276 0.1571 0.9256 0.03(3) Uiso 1.00 1 c
H3 H 0.9462 0.1454 1.1057 0.4(2) Uiso 1.00 1 c
H6 H 0.5107 0.0806 0.7320 0.05(3) Uiso 1.00 1 c
H7 H 0.4974 0.0659 0.9056 -0.01(2) Uiso 1.00 1 c
H8 H 0.4596 0.2154 0.9699 0.04(3) Uiso 1.00 1 c
H9 H 0.5355 0.2824 0.7963 0.02(2) Uiso 1.00 1 c
H10 H 0.3583 0.2881 0.7506 0.03(3) Uiso 1.00 1 c
H11 H 0.4592 0.3772 0.6035 0.02(2) Uiso 1.00 1 c
H12 H 0.3906 0.4538 0.3947 0.07(4) Uiso 1.00 1 c
H13 H 0.2556 0.2216 0.1325 0.05(4) Uiso 1.00 1 c
H14 H 0.3082 0.1552 0.3277 0.00(2) Uiso 1.00 1 c
H16 H 0.2573 0.4597 -0.1426 0.06(4) Uiso 1.00 1 c
H17 H 0.1334 0.5027 -0.0635 0.08(4) Uiso 1.00 1 c
H18 H 0.3766 0.6061 -0.0766 0.01(2) Uiso 1.00 1 c
H19 H 0.2665 0.6454 0.0092 0.10(5) Uiso 1.00 1 c
H15 H 0.2037 0.3578 0.0247 0.05(3) Uiso 1.00 1 c
H4 H 0.7652 0.0199 0.9401 0.07(4) Uiso 1.00 1 c
H5 H 0.7767 0.0475 0.7854 0.14(8) Uiso 1.00 1 c
H20 H 0.3703 0.7046 -0.2269 0.08(5) Uiso 1.00 1 c
H21 H 0.2240 0.7302 -0.3235 0.03(3) Uiso 1.00 1 c
H22 H 0.2546 0.7517 -0.1461 0.09(5) Uiso 1.00 1 c
H23 H 0.1915 0.4954 -0.3643 0.05(3) Uiso 1.00 1 c
H24 H 0.1856 0.5751 -0.4557 0.03(3) Uiso 1.00 1 c
H25 H 0.3319 0.5486 -0.3601 0.09(5) Uiso 1.00 1 c
H26 H 0.0340 0.6691 -0.1484 0.21(12) Uiso 1.00 1 c
H27 H 0.0025 0.6470 -0.3257 0.05(3) Uiso 1.00 1 c
H28 H 0.0088 0.5693 -0.2300 0.15(9) Uiso 1.00 1 c
H29 H 0.1003 0.1851 0.5272 0.04(3) Uiso 1.00 1 c
H30 H 0.0066 0.0598 0.3469 0.21(11) Uiso 1.00 1 c
H31 H -0.2340 0.0130 0.3149 0.19(10) Uiso 1.00 1 c
H32 H -0.3773 0.0925 0.4590 0.11(5) Uiso 1.00 1 c
H33 H -0.2894 0.2221 0.6342 0.04(3) Uiso 1.00 1 c

loop_
_atom_site_aniso_label
_atom_site_aniso_U_11
_atom_site_aniso_U_22
_atom_site_aniso_U_33
_atom_site_aniso_U_12
_atom_site_aniso_U_13
_atom_site_aniso_U_23
S1 0.054(2) 0.052(2) 0.037(2) 0.000(2) -0.005(2) -0.004(2)
O1 0.052(5) 0.060(6) 0.063(6) 0.009(5) 0.003(4) 0.007(5)
O2 0.049(5) 0.066(6) 0.055(5) -0.015(4) 0.004(4) 0.004(4)
O3 0.071(5) 0.051(6) 0.031(4) 0.006(4) -0.002(4) 0.010(4)
O4 0.047(4) 0.061(6) 0.040(5) -0.002(4) -0.007(4) 0.010(4)
O5 0.178(12) 0.087(9) 0.060(7) -0.071(8) -0.013(7) 0.019(6)
O6 0.075(7) 0.136(11) 0.143(11) 0.018(7) 0.025(7) -0.068(9)
O7 0.079(6) 0.059(6) 0.057(6) 0.001(5) -0.028(4) 0.001(5)
N1 0.059(6) 0.047(7) 0.029(5) -0.006(5) -0.007(5) -0.001(5)
N2 0.039(5) 0.043(7) 0.040(6) 0.006(4) 0.001(4) 0.010(5)
C1 0.053(9) 0.076(12) 0.16(2) 0.024(8) 0.018(9) 0.061(12)
C2 0.083(11) 0.062(11) 0.11(2) 0.028(9) 0.019(9) 0.043(10)
C3 0.061(8) 0.062(9) 0.032(7) -0.003(7) 0.009(6) 0.017(6)
C4 0.056(7) 0.043(8) 0.039(7) 0.001(6) 0.011(6) 0.004(6)
C5 0.051(7) 0.045(8) 0.024(6) -0.003(6) -0.000(5) 0.001(5)
C6 0.037(6) 0.063(10) 0.026(6) 0.005(6) 0.002(5) 0.001(6)
C7 0.056(7) 0.045(9) 0.028(6) -0.013(6) 0.006(5) -0.013(6)
C8 0.050(7) 0.038(9) 0.033(6) -0.001(5) 0.008(5) 0.010(6)
C9 0.043(6) 0.046(9) 0.038(7) 0.001(6) 0.008(5) 0.010(6)
C10 0.057(7) 0.056(9) 0.025(7) -0.015(6) 0.002(5) 0.006(6)
C11 0.068(8) 0.030(9) 0.046(8) -0.004(6) 0.004(6) -0.002(6)
C12 0.045(7) 0.050(9) 0.034(7) -0.002(6) -0.003(5) 0.006(6)
C13 0.071(9) 0.057(10) 0.040(8) 0.004(7) -0.004(6) 0.010(7)
C14 0.029(6) 0.047(8) 0.049(7) -0.004(5) 0.002(5) 0.015(6)
C15 0.073(9) 0.052(10) 0.054(9) 0.001(7) -0.004(7) 0.019(7)
C16 0.061(8) 0.043(9) 0.037(7) 0.002(6) 0.004(6) 0.012(6)
C17 0.032(6) 0.100(13) 0.064(10) 0.014(7) -0.013(6) 0.032(9)
C18 0.039(6) 0.050(8) 0.031(6) -0.004(5) -0.001(5) -0.002(5)
C19 0.054(8) 0.062(10) 0.048(8) -0.006(7) 0.005(6) -0.004(7)
C20 0.066(10) 0.089(12) 0.054(9) 0.021(9) -0.006(8) -0.003(8)
C21 0.107(13) 0.061(11) 0.060(10) -0.011(10) -0.016(9) -0.000(8)
C22 0.073(10) 0.087(13) 0.068(10) -0.028(9) -0.006(8) -0.002(9)
C23 0.052(8) 0.084(11) 0.043(8) -0.010(8) 0.005(7) 0.006(7)

loop_
_atom_type_symbol
_atom_type_description
_atom_type_scat_dispersion_real
_atom_type_scat_dispersion_imag
_atom_type_scat_source
C C 0.006 0.003
;
International Tables for Crystallography
(1992, Vol. C, Tables 4.2.6.8 and 6.1.1.4)
;
H H 0.000 0.000
;
International Tables for Crystallography
(1992, Vol. C, Table 6.1.1.4)
;
N N 0.011 0.006
;
International Tables for Crystallography
(1992, Vol. C, Tables 4.2.6.8 and 6.1.1.4)
;
O O 0.017 0.010
;
International Tables for Crystallography
(1992, Vol. C, Tables 4.2.6.8 and 6.1.1.4)
;
S S 0.148 0.159
;
International Tables for Crystallography
(1992, Vol. C, Tables 4.2.6.8 and 6.1.1.4)
;

loop_
_geom_angle_atom_site_label_1
_geom_angle_atom_site_label_2
_geom_angle_atom_site_label_3
_geom_angle
_geom_angle_publ_flag
O5 S1 O6 114.1(9) yes
O5 S1 O7 112.7(6) yes
O6 S1 O7 111.0(7) yes
O5 S1 C18 105.0(6) yes
O6 S1 C18 107.5(6) yes
O7 S1 C18 105.9(5) yes
C2 O1 C3 113.4(10) yes
C5 O3 C6 116.9(8) yes
C9 N1 C12 127.8(9) yes
C14 N2 C15 106.2(8) yes
C14 N2 C16 112.1(8) yes
C15 N2 C16 108.3(8) yes
C14 N2 C17 110.8(8) yes
C15 N2 C17 109.4(9) yes
C16 N2 C17 110.0(9) yes
O1 C2 C1 108.4(13) yes
O1 C3 C4 107.0(10) yes
O2 C4 C3 106.2(9) yes
O2 C4 C5 112.8(9) yes
C3 C4 C5 113.9(9) yes
O3 C5 C4 108.6(9) yes
O3 C6 C7 125.8(10) yes
O3 C6 C11 113.9(11) yes
C7 C6 C11 120.3(10) yes
C6 C7 C8 121.4(10) yes
C7 C8 C9 119.8(10) yes
N1 C9 C8 123.5(11) yes
N1 C9 C10 117.8(10) yes
C8 C9 C10 118.7(10) yes
C9 C10 C11 121.2(10) yes
C6 C11 C10 119.9(12) yes
O4 C12 N1 125.0(10) yes
O4 C12 C13 122.9(11) yes
N1 C12 C13 112.1(10) yes
C12 C13 C14 112.5(10) yes
N2 C14 C13 113.0(9) yes
S1 C18 C19 119.4(8) yes
S1 C18 C23 120.8(9) yes
C19 C18 C23 119.9(11) yes
C18 C19 C20 119.8(11) yes
C19 C20 C21 120.4(13) yes
C20 C21 C22 119.4(14) yes
C21 C22 C23 121.5(13) yes
C18 C23 C22 119.1(12) yes

loop_
_geom_bond_atom_site_label_1
_geom_bond_atom_site_label_2
_geom_bond_distance
_geom_bond_publ_flag
S1 O5 1.42(1) yes
S1 O6 1.43(1) yes
S1 O7 1.438(8) yes
S1 C18 1.760(12) yes
O1 C2 1.434(16) yes
O1 C3 1.422(14) yes
O2 C4 1.431(13) yes
O3 C5 1.432(12) yes
O3 C6 1.389(13) yes
O4 C12 1.230(13) yes
N1 C9 1.426(14) yes
N1 C12 1.348(15) yes
N2 C14 1.519(13) yes
N2 C15 1.498(15) yes
N2 C16 1.512(14) yes
N2 C17 1.485(14) yes
C1 C2 1.50(2) yes
C3 C4 1.513(17) yes
C4 C5 1.498(16) yes
C6 C7 1.370(16) yes
C6 C11 1.386(15) yes
C7 C8 1.370(16) yes
C8 C9 1.399(15) yes
C9 C10 1.377(16) yes
C10 C11 1.383(16) yes
C12 C13 1.503(16) yes
C13 C14 1.491(17) yes
C18 C19 1.369(16) yes
C18 C23 1.382(15) yes
C19 C20 1.365(18) yes
C20 C21 1.40(2) yes
C21 C22 1.35(2) yes
C22 C23 1.386(19) yes

loop_
_geom_contact_atom_site_label_1
_geom_contact_atom_site_label_2
_geom_contact_site_symmetry_2
_geom_contact_distance
_geom_contact_publ_flag
S1 O5 . 1.42(1) yes
S1 O6 . 1.43(1) yes
S1 O7 . 1.438(8) yes
S1 C18 . 1.760(12) yes
S1 C19 . 2.710(13) yes
S1 C23 . 2.739(13) yes
O1 O2 . 3.583(11) yes
O1 O3 . 3.558(11) yes
O1 C1 . 2.371(15) yes
O1 C2 . 1.434(16) yes
O1 C3 . 1.422(14) yes
O1 C4 . 2.369(14) yes
O1 C5 . 2.980(13) yes
O1 C15 2_666 3.391(16) yes
O1 C23 1_655 3.524(14) yes
O2 O3 . 2.876(11) yes
O2 O7 . 2.795(12) yes
O2 C3 . 2.356(14) yes
O2 C4 . 1.431(13) yes
O2 C5 . 2.443(13) yes
O2 C10 1_556 3.585(14) yes
O2 C21 2_556 3.414(19) yes
O3 C3 . 2.888(13) yes
O3 C4 . 2.375(12) yes
O3 C5 . 1.432(12) yes
O3 C6 . 1.389(13) yes
O3 C7 . 2.458(15) yes
O3 C11 . 2.337(13) yes
O3 C22 1_655 3.59(2) yes
O3 C23 1_655 3.518(14) yes
O4 O6 2_566 3.387(13) yes
O4 N1 . 2.288(13) yes
O4 C7 2_666 3.391(13) yes
O4 C8 . 2.953(13) yes
O4 C9 . 2.938(14) yes
O4 C12 . 1.230(13) yes
O4 C13 . 2.397(14) yes
O4 C13 2_665 3.600(15) yes
O4 C14 . 2.761(13) yes
O4 C14 2_665 3.414(13) yes
O4 C16 2_665 3.589(14) yes
O5 O6 . 2.392(17) yes
O5 O7 . 2.375(13) yes
O5 C13 1_556 3.347(16) yes
O5 C16 1_556 3.313(16) yes
O5 C16 2_565 3.445(16) yes
O5 C17 2_565 3.537(17) yes
O5 C18 . 2.535(15) yes
O5 C19 . 3.051(18) yes
O6 O7 . 2.366(15) yes
O6 C12 2_566 3.342(16) yes
O6 C13 2_566 3.334(17) yes
O6 C14 2_566 3.245(16) yes
O6 C18 . 2.584(15) yes
O6 C23 . 2.909(18) yes
O7 N1 1_556 2.865(12) yes
O7 C1 1_455 3.573(19) yes
O7 C4 . 3.492(15) yes
O7 C5 . 3.511(14) yes
O7 C13 1_556 3.373(16) yes
O7 C18 . 2.562(13) yes
O7 C19 . 3.145(15) yes
N1 C8 . 2.484(14) yes
N1 C9 . 1.426(14) yes
N1 C10 . 2.399(16) yes
N1 C12 . 1.348(15) yes
N1 C13 . 2.373(16) yes
N1 C17 2_565 3.534(17) yes
N2 C13 . 2.513(15) yes
N2 C14 . 1.519(13) yes
N2 C15 . 1.498(15) yes
N2 C16 . 1.512(14) yes
N2 C17 . 1.485(14) yes
C1 C2 . 1.50(2) yes
C2 C3 . 2.386(19) yes
C3 C4 . 1.513(17) yes
C3 C5 . 2.525(17) yes
C4 C5 . 1.498(16) yes
C5 C6 . 2.403(14) yes
C5 C7 . 2.857(16) yes
C6 C7 . 1.370(16) yes
C6 C8 . 2.393(17) yes
C6 C9 . 2.776(16) yes
C6 C10 . 2.395(15) yes
C6 C11 . 1.386(15) yes
C7 C8 . 1.370(16) yes
C7 C9 . 2.390(15) yes
C7 C10 . 2.742(16) yes
C7 C11 . 2.377(17) yes
C8 C9 . 1.399(15) yes
C8 C10 . 2.394(17) yes
C8 C11 . 2.766(18) yes
C8 C12 . 3.047(16) yes
C8 C16 1_556 3.556(16) yes
C9 C10 . 1.377(16) yes
C9 C11 . 2.399(18) yes
C9 C12 . 2.492(17) yes
C9 C17 2_565 3.493(16) yes
C10 C11 . 1.383(16) yes
C12 C13 . 1.503(16) yes
C12 C14 . 2.495(16) yes
C13 C14 . 1.491(17) yes
C13 C16 . 2.993(16) yes
C13 C17 . 3.011(17) yes
C14 C15 . 2.419(16) yes
C14 C16 . 2.506(16) yes
C14 C17 . 2.473(15) yes
C15 C16 . 2.441(18) yes
C15 C17 . 2.43(2) yes
C16 C17 . 2.458(19) yes
C18 C19 . 1.369(16) yes
C18 C20 . 2.373(19) yes
C18 C21 . 2.77(2) yes
C18 C22 . 2.387(18) yes
C18 C23 . 1.382(15) yes
C19 C20 . 1.365(18) yes
C19 C21 . 2.40(2) yes
C19 C22 . 2.736(19) yes
C19 C23 . 2.379(17) yes
C20 C20 2_556 3.48(3) yes
C20 C21 . 1.40(2) yes
C20 C22 . 2.36(2) yes
C20 C23 . 2.75(2) yes
C21 C22 . 1.35(2) yes
C21 C23 . 2.39(2) yes
C22 C23 . 1.386(19) yes

loop_
_geom_torsion_atom_site_label_1
_geom_torsion_atom_site_label_2
_geom_torsion_atom_site_label_3
_geom_torsion_atom_site_label_4
_geom_torsion
_geom_torsion_publ_flag
O5 S1 C18 C19 55.2(22) yes
O5 S1 C18 C23 -123.0(18) yes
O6 S1 C18 C19 177.1(17) yes
O6 S1 C18 C23 -1.1(25) yes
O7 S1 C18 C19 -63.9(19) yes
O7 S1 C18 C23 117.8(17) yes
C3 O1 C2 C1 -176.7(17) yes
C2 O1 C3 C4 -176.7(18) yes
C6 O3 C5 C4 167.9(14) yes
C5 O3 C6 C7 12.3(23) yes
C5 O3 C6 C11 -165.9(14) yes
C12 N1 C9 C8 20.4(27) yes
C12 N1 C9 C10 -161.2(16) yes
C9 N1 C12 O4 8.4(27) yes
C9 N1 C12 C13 -173.5(15) yes
C15 N2 C14 C13 -177.3(15) yes
C16 N2 C14 C13 -59.2(19) yes
C17 N2 C14 C13 64.0(21) yes
O1 C3 C4 O2 -166.0(11) yes
O1 C3 C4 C5 68.8(16) yes
O2 C4 C5 O3 -63.5(15) yes
C3 C4 C5 O3 58.0(18) yes
O3 C6 C7 C8 -177.9(12) yes
C11 C6 C7 C8 0.3(25) yes
O3 C6 C11 C10 178.3(13) yes
C7 C6 C11 C10 -0.0(24) yes
C6 C7 C8 C9 0.4(23) yes
C7 C8 C9 N1 177.0(14) yes
C7 C8 C9 C10 -1.4(23) yes
N1 C9 C10 C11 -176.8(14) yes
C8 C9 C10 C11 1.7(24) yes
C9 C10 C11 C6 -1.0(24) yes
O4 C12 C13 C14 -5.0(21) yes
N1 C12 C13 C14 176.9(13) yes
C12 C13 C14 N2 177.7(13) yes
S1 C18 C19 C20 -177.6(13) yes
C23 C18 C19 C20 0.7(27) yes
S1 C18 C23 C22 177.6(13) yes
C19 C18 C23 C22 -0.6(27) yes
C18 C19 C20 C21 0.5(28) yes
C19 C20 C21 C22 -1.7(31) yes
C20 C21 C22 C23 1.8(32) yes
C21 C22 C23 C18 -0.6(32) yes
